data_9015494
loop_
_publ_author_name
'Kashaev, A. A.'
'Bakakin, V. V.'

_publ_section_title
;
 Crystal structure of volborthite Cu3(OH)2V2O7*2H2O
;
_journal_name_full 'Doklady Akademii Nauk SSSR'
_journal_page_first 967
_journal_page_last 969
_journal_volume 181
_journal_year 1968
_chemical_formula_sum 'Cu3 H6 O11 V2'
_chemical_name_mineral Volborthite
_space_group_IT_number 12
_symmetry_space_group_name_Hall '-C 2y'
_symmetry_space_group_name_H-M 'C 1 2/m 1'
_cell_angle_alpha 90
_cell_angle_beta 95.08
_cell_angle_gamma 90
_cell_formula_units_Z 2
_cell_length_a 10.60
_cell_length_b 5.86
_cell_length_c 7.21
_cell_volume 446.097
_database_code_amcsd 0018666
_exptl_crystal_density_diffrn 3.533
_cod_original_formula_sum 'Cu3 V2 O11 H6'
_cod_database_code 9015494

loop_
_space_group_symop_operation_xyz
x,y,z
1/2+x,1/2+y,z
x,-y,z
1/2+x,1/2-y,z
-x,y,-z
1/2-x,1/2+y,-z
-x,-y,-z
1/2-x,1/2-y,-z

loop_
_atom_site_label
_atom_site_fract_x
_atom_site_fract_y
_atom_site_fract_z
_atom_site_U_iso_or_equiv
_atom_site_type_symbol
_atom_site_attached_hydrogens
Cu1 0.00000 0.00000 0.00000 0.01773 Cu 0
Cu2 0.25000 0.25000 0.00000 0.01773 Cu 0
V 0.49600 0.00000 0.25600 0.01773 V 0
O1 0.00000 0.50000 0.50000 0.01773 O 0
O2 0.08100 0.25000 0.17800 0.01773 O 0
O3 0.34500 0.00000 0.14900 0.01773 O 0
O-H 0.15400 0.00000 0.84800 0.01773 O 1
Wat 0.16000 0.00000 0.45000 0.01773 O 2

loop_
_cod_changelog_entry_id
_cod_changelog_entry_author
_cod_changelog_entry_date
_cod_changelog_entry_text
1
;cod-tools version 3.8.0
Id: cif_guess_AMCSD_atom_types 9574 2023-05-10 09:00:05Z saulius
;
2023-05-10T18:56:07+03:00
;Derived atom types and hydrogen counts
from atom names that follow the AMCSD naming convention
(Wat == water, O-H == hydroxyl).
;

loop_
_cod_related_entry_id
_cod_related_entry_database
_cod_related_entry_code
1 AMCSD 0018666
